data_4062264
loop_
_publ_author_name
'Wang, Jianhui'
'Li, Shoujian'
'Zheng, Chong'
'Maguire, John A.'
'Sarkar, Biprajit'
'Kaim, Wolfgang'
'Hosmane, Narayan S.'

_publ_section_title
;
 Chemistry of C-Trimethylsilyl-Substituted Heterocarboranes.
 29. Synthetic and Structural Studies on Lanthanacarboranes with Two
 and Three "Carbons Apart" Carborane Cages Bonding to Ln(III) Metal
 (Ln(III) = Nd, Gd, Dy, Ho, Er, Tb, Lu)
;
_journal_issue 21
_journal_name_full Organometallics
_journal_page_first 4334
_journal_page_last 4342
_journal_paper_doi 10.1021/om030426x
_journal_volume 22
_journal_year 2003
_chemical_formula_sum 'C58 H142 B16 Dy2 N4 Na2 O2 Si8'
_chemical_formula_weight 1696.42
_space_group_IT_number 2
_symmetry_cell_setting triclinic
_symmetry_space_group_name_Hall '-P 1'
_symmetry_space_group_name_H-M 'P -1'
_cell_angle_alpha 93.647(5)
_cell_angle_beta 102.038(6)
_cell_angle_gamma 109.365(5)
_cell_formula_units_Z 1
_cell_length_a 12.258(4)
_cell_length_b 13.734(4)
_cell_length_c 15.028(5)
_cell_measurement_temperature 293(2)
_cell_volume 2310.2(12)
_diffrn_ambient_temperature 293(2)
_exptl_crystal_density_diffrn 1.219
_cod_database_code 4062264

loop_
_symmetry_equiv_pos_as_xyz
'x, y, z'
'-x, -y, -z'

loop_
_atom_site_label
_atom_site_type_symbol
_atom_site_fract_x
_atom_site_fract_y
_atom_site_fract_z
_atom_site_U_iso_or_equiv
_atom_site_adp_type
_atom_site_occupancy
_atom_site_symmetry_multiplicity
_atom_site_calc_flag
_atom_site_refinement_flags
_atom_site_disorder_assembly
_atom_site_disorder_group
Dy Dy 0.385448(14) 0.387825(13) 0.405665(11) 0.02211(9) Uani 1 1 d . . .
Na Na -0.00383(16) 0.21102(15) 0.21423(14) 0.0402(4) Uani 1 1 d . . .
Si11 Si 0.36363(11) 0.07765(9) 0.37476(9) 0.0329(3) Uani 1 1 d . . .
Si12 Si 0.42518(11) 0.39416(10) 0.13360(8) 0.0304(3) Uani 1 1 d . . .
Si21 Si 0.82456(11) 0.42644(10) 0.62369(8) 0.0313(3) Uani 1 1 d . . .
Si22 Si 0.76221(11) 0.73499(9) 0.37958(8) 0.0310(3) Uani 1 1 d . . .
C11 C 0.3364(4) 0.1928(3) 0.3307(3) 0.0279(9) Uani 1 1 d . . .
B12 B 0.4320(4) 0.2645(4) 0.2856(3) 0.0276(10) Uani 1 1 d . . .
H12 H 0.5207 0.2615 0.2862 0.030(12) Uiso 1 1 calc R . .
C13 C 0.3690(4) 0.3299(3) 0.2282(3) 0.0258(8) Uani 1 1 d . . .
B14 B 0.2378(4) 0.3078(4) 0.2404(3) 0.0270(9) Uani 1 1 d . . .
H14 H 0.2053 0.3631 0.2031 0.068(19) Uiso 1 1 calc R . .
B15 B 0.2160(4) 0.2151(4) 0.3085(3) 0.0281(10) Uani 1 1 d . . .
H15 H 0.1588 0.1653 0.3476 0.11(3) Uiso 1 1 calc R . .
B16 B 0.2837(4) 0.2009(4) 0.2169(3) 0.0294(10) Uani 1 1 d . . .
H16 H 0.2493 0.1406 0.1561 0.039(13) Uiso 1 1 calc R . .
C21 C 0.7446(3) 0.5011(3) 0.5548(3) 0.0258(8) Uani 1 1 d . . .
B22 B 0.8071(4) 0.6151(4) 0.5369(3) 0.0276(10) Uani 1 1 d . . .
H22 H 0.8983 0.6682 0.5697 0.028(11) Uiso 1 1 calc R . .
C23 C 0.7189(4) 0.6312(3) 0.4527(3) 0.0279(9) Uani 1 1 d . . .
B24 B 0.6006(4) 0.5349(4) 0.4205(3) 0.0255(9) Uani 1 1 d . . .
H24 H 0.5558 0.5496 0.3541 0.14(4) Uiso 1 1 calc R . .
B25 B 0.6172(4) 0.4470(4) 0.4882(3) 0.0257(9) Uani 1 1 d . . .
H25 H 0.5911 0.3641 0.4966 0.09(2) Uiso 1 1 calc R . .
B26 B 0.7386(4) 0.5135(4) 0.4410(3) 0.0300(10) Uani 1 1 d . . .
H26 H 0.7782 0.4817 0.3923 0.040(14) Uiso 1 1 calc R . .
N31 N -0.0893(4) 0.0201(3) 0.1530(3) 0.0389(9) Uani 1 1 d . . .
C31 C -0.1928(5) -0.0260(4) 0.1906(3) 0.0422(11) Uani 1 1 d . . .
H31A H -0.1662 -0.0459 0.2498 0.036(13) Uiso 1 1 calc R . .
H31B H -0.2466 -0.0889 0.1500 0.07(2) Uiso 1 1 calc R . .
N32 N -0.1887(3) 0.1434(3) 0.2643(3) 0.0365(9) Uani 1 1 d . . .
C32 C -0.2605(4) 0.0464(4) 0.2027(3) 0.0420(11) Uani 1 1 d . . .
H32A H -0.2908 0.0632 0.1429 0.048(15) Uiso 1 1 calc R . .
H32B H -0.3284 0.0102 0.2264 0.056(17) Uiso 1 1 calc R . .
C33 C -0.1278(5) 0.0188(5) 0.0538(4) 0.0532(14) Uani 1 1 d . . .
H33A H -0.0594 0.0499 0.0299 0.041(14) Uiso 1 1 calc R . .
H33B H -0.1804 0.0576 0.0421 0.063(19) Uiso 1 1 calc R . .
H33C H -0.1689 -0.0519 0.0242 0.08(2) Uiso 1 1 calc R . .
C34 C -0.0099(5) -0.0401(4) 0.1697(4) 0.0515(13) Uani 1 1 d . . .
H34A H 0.0579 -0.0097 0.1450 0.07(2) Uiso 1 1 calc R . .
H34B H -0.0521 -0.1108 0.1404 0.059(17) Uiso 1 1 calc R . .
H34C H 0.0164 -0.0392 0.2347 0.10(3) Uiso 1 1 calc R . .
C35 C -0.2614(5) 0.2093(5) 0.2655(4) 0.0554(14) Uani 1 1 d . . .
H35A H -0.2867 0.2234 0.2044 0.062(18) Uiso 1 1 calc R . .
H35B H -0.2150 0.2738 0.3052 0.064(19) Uiso 1 1 calc R . .
H35C H -0.3300 0.1738 0.2876 0.07(2) Uiso 1 1 calc R . .
C36 C -0.1531(6) 0.1230(5) 0.3584(4) 0.0530(14) Uani 1 1 d . . .
H36A H -0.1052 0.0800 0.3597 0.051(16) Uiso 1 1 calc R . .
H36B H -0.2229 0.0878 0.3793 0.07(2) Uiso 1 1 calc R . .
H36C H -0.1078 0.1879 0.3979 0.09(2) Uiso 1 1 calc R . .
O41 O -0.0689(4) 0.2798(3) 0.0813(3) 0.0581(10) Uani 1 1 d . . .
C42 C -0.0023(8) 0.2982(10) 0.0121(5) 0.093(3) Uani 1 1 d . . .
H42A H 0.0320 0.2447 0.0056 0.25(8) Uiso 1 1 calc R . .
H42B H 0.0617 0.3655 0.0286 0.12(4) Uiso 1 1 calc R . .
C43 C -0.0858(14) 0.2957(18) -0.0737(9) 0.170(7) Uani 1 1 d . . .
H43A H -0.1288 0.2250 -0.1049 0.8(5) Uiso 1 1 calc R . .
H43B H -0.0455 0.3377 -0.1148 0.26(9) Uiso 1 1 calc R . .
C44 C -0.1662(14) 0.3414(14) -0.0397(9) 0.159(6) Uani 1 1 d . . .
H44A H -0.2465 0.3111 -0.0786 0.19(6) Uiso 1 1 calc R . .
H44B H -0.1383 0.4162 -0.0399 0.23(8) Uiso 1 1 calc R . .
C45 C -0.1644(7) 0.3171(8) 0.0563(6) 0.084(2) Uani 1 1 d . . .
H45A H -0.1514 0.3792 0.0977 0.20(6) Uiso 1 1 calc R . .
H45B H -0.2393 0.2643 0.0583 0.11(3) Uiso 1 1 calc R . .
C51 C -0.4391(6) 0.0529(6) -0.0603(5) 0.0661(18) Uani 1 1 d . . .
H51 H -0.3982 0.0887 -0.1008 0.09(3) Uiso 1 1 calc R . .
C52 C -0.4499(5) -0.0487(6) -0.0538(5) 0.0671(19) Uani 1 1 d . . .
H52 H -0.4162 -0.0820 -0.0901 0.068(19) Uiso 1 1 calc R . .
C53 C -0.5105(6) -0.1020(6) 0.0061(4) 0.0645(18) Uani 1 1 d . . .
H53 H -0.5174 -0.1710 0.0101 0.08(2) Uiso 1 1 calc R . .
C101 C 0.2443(5) -0.0007(4) 0.4279(4) 0.0471(12) Uani 1 1 d . . .
H10A H 0.2630 -0.0591 0.4491 0.08(2) Uiso 1 1 calc R . .
H10B H 0.1693 -0.0254 0.3831 0.07(2) Uiso 1 1 calc R . .
H10C H 0.2394 0.0421 0.4789 0.08(2) Uiso 1 1 calc R . .
C102 C 0.5129(5) 0.1234(5) 0.4576(5) 0.0541(15) Uani 1 1 d . . .
H10D H 0.5285 0.0647 0.4812 0.23(7) Uiso 1 1 calc R . .
H10E H 0.5140 0.1712 0.5076 0.10(3) Uiso 1 1 calc R . .
H10F H 0.5732 0.1579 0.4269 0.08(2) Uiso 1 1 calc R . .
C103 C 0.3694(6) -0.0125(4) 0.2786(4) 0.0577(15) Uani 1 1 d . . .
H10G H 0.3831 -0.0720 0.3021 0.11(3) Uiso 1 1 calc R . .
H10H H 0.4330 0.0233 0.2514 0.07(2) Uiso 1 1 calc R . .
H10I H 0.2951 -0.0353 0.2330 0.07(2) Uiso 1 1 calc R . .
C201 C 0.3336(5) 0.3163(5) 0.0195(3) 0.0511(13) Uani 1 1 d . . .
H20A H 0.3370 0.2474 0.0166 0.11(3) Uiso 1 1 calc R . .
H20B H 0.3645 0.3497 -0.0288 0.09(3) Uiso 1 1 calc R . .
H20C H 0.2523 0.3120 0.0122 0.09(2) Uiso 1 1 calc R . .
C202 C 0.4163(6) 0.5276(4) 0.1357(4) 0.0481(13) Uani 1 1 d . . .
H20D H 0.4459 0.5593 0.0863 0.062(18) Uiso 1 1 calc R . .
H20E H 0.4636 0.5694 0.1933 0.062(19) Uiso 1 1 calc R . .
H20F H 0.3348 0.5225 0.1286 0.048(16) Uiso 1 1 calc R . .
C203 C 0.5837(5) 0.4037(4) 0.1431(4) 0.0438(11) Uani 1 1 d . . .
H20G H 0.5883 0.3352 0.1422 0.064(19) Uiso 1 1 calc R . .
H20H H 0.6333 0.4464 0.1998 0.044(15) Uiso 1 1 calc R . .
H20I H 0.6105 0.4343 0.0924 0.09(2) Uiso 1 1 calc R . .
C301 C 0.8648(6) 0.3390(5) 0.5460(4) 0.0526(14) Uani 1 1 d . . .
H30A H 0.7937 0.2924 0.5035 0.07(2) Uiso 1 1 calc R . .
H30B H 0.9038 0.2993 0.5820 0.12(3) Uiso 1 1 calc R . .
H30C H 0.9174 0.3804 0.5125 0.14(4) Uiso 1 1 calc R . .
C302 C 0.7266(6) 0.3441(5) 0.6904(4) 0.0559(15) Uani 1 1 d . . .
H30D H 0.6546 0.2975 0.6489 0.08(2) Uiso 1 1 calc R . .
H30E H 0.7072 0.3879 0.7321 0.12(3) Uiso 1 1 calc R . .
H30F H 0.7674 0.3043 0.7245 0.08(2) Uiso 1 1 calc R . .
C303 C 0.9643(5) 0.5157(5) 0.7054(4) 0.0553(15) Uani 1 1 d . . .
H30G H 1.0036 0.4753 0.7401 0.09(3) Uiso 1 1 calc R . .
H30H H 0.9451 0.5603 0.7466 0.08(2) Uiso 1 1 calc R . .
H30I H 1.0162 0.5574 0.6716 0.07(2) Uiso 1 1 calc R . .
C401 C 0.9022(5) 0.8436(4) 0.4426(4) 0.0424(11) Uani 1 1 d . . .
H40A H 0.9232 0.8963 0.4039 0.15(4) Uiso 1 1 calc R . .
H40B H 0.9657 0.8167 0.4588 0.07(2) Uiso 1 1 calc R . .
H40C H 0.8896 0.8733 0.4974 0.049(16) Uiso 1 1 calc R . .
C402 C 0.6378(5) 0.7860(4) 0.3468(4) 0.0498(13) Uani 1 1 d . . .
H40D H 0.6593 0.8396 0.3089 0.11(3) Uiso 1 1 calc R . .
H40E H 0.6232 0.8144 0.4013 0.12(3) Uiso 1 1 calc R . .
H40F H 0.5670 0.7302 0.3132 0.10(3) Uiso 1 1 calc R . .
C403 C 0.7898(6) 0.6823(4) 0.2729(4) 0.0530(14) Uani 1 1 d . . .
H40G H 0.8120 0.7370 0.2362 0.10(3) Uiso 1 1 calc R . .
H40H H 0.7186 0.6274 0.2387 0.09(2) Uiso 1 1 calc R . .
H40I H 0.8531 0.6553 0.2887 0.054(17) Uiso 1 1 calc R . .

loop_
_atom_site_aniso_label
_atom_site_aniso_U_11
_atom_site_aniso_U_22
_atom_site_aniso_U_33
_atom_site_aniso_U_23
_atom_site_aniso_U_13
_atom_site_aniso_U_12
Dy 0.01872(12) 0.02683(13) 0.02428(13) 0.00401(7) 0.00596(8) 0.01206(8)
Na 0.0274(9) 0.0450(10) 0.0524(11) 0.0128(8) 0.0094(8) 0.0172(8)
Si11 0.0350(7) 0.0300(6) 0.0403(7) 0.0102(5) 0.0118(5) 0.0174(5)
Si12 0.0314(6) 0.0379(6) 0.0274(6) 0.0085(5) 0.0112(5) 0.0164(5)
Si21 0.0279(6) 0.0378(6) 0.0335(6) 0.0033(5) 0.0034(5) 0.0213(5)
Si22 0.0273(6) 0.0343(6) 0.0332(6) 0.0096(5) 0.0107(5) 0.0102(5)
C11 0.032(2) 0.028(2) 0.027(2) 0.0017(16) 0.0068(17) 0.0156(17)
B12 0.025(2) 0.030(2) 0.030(2) 0.0034(18) 0.0064(19) 0.0139(19)
C13 0.025(2) 0.029(2) 0.026(2) 0.0029(16) 0.0079(16) 0.0129(17)
B14 0.022(2) 0.032(2) 0.030(2) 0.0052(18) 0.0047(18) 0.0139(19)
B15 0.026(2) 0.033(2) 0.026(2) 0.0043(18) 0.0089(19) 0.0103(19)
B16 0.026(2) 0.036(3) 0.029(2) 0.0051(19) 0.0073(19) 0.013(2)
C21 0.0204(19) 0.036(2) 0.029(2) 0.0031(16) 0.0086(16) 0.0188(17)
B22 0.021(2) 0.033(2) 0.032(2) 0.0020(19) 0.0083(18) 0.0146(19)
C23 0.021(2) 0.034(2) 0.033(2) 0.0061(17) 0.0099(17) 0.0122(17)
B24 0.023(2) 0.029(2) 0.028(2) 0.0077(18) 0.0074(18) 0.0117(19)
B25 0.026(2) 0.033(2) 0.026(2) 0.0062(18) 0.0099(18) 0.0174(19)
B26 0.025(2) 0.037(3) 0.031(2) 0.0022(19) 0.0087(19) 0.014(2)
N31 0.035(2) 0.045(2) 0.040(2) 0.0009(17) 0.0108(17) 0.0186(18)
C31 0.038(3) 0.046(3) 0.039(3) 0.001(2) 0.012(2) 0.010(2)
N32 0.0288(19) 0.048(2) 0.038(2) 0.0043(17) 0.0083(16) 0.0205(17)
C32 0.030(2) 0.055(3) 0.041(3) 0.003(2) 0.009(2) 0.016(2)
C33 0.055(3) 0.070(4) 0.044(3) 0.004(3) 0.022(3) 0.028(3)
C34 0.041(3) 0.050(3) 0.066(4) -0.003(3) 0.011(3) 0.024(2)
C35 0.048(3) 0.069(4) 0.065(4) 0.011(3) 0.018(3) 0.038(3)
C36 0.059(4) 0.064(4) 0.038(3) 0.004(2) 0.006(3) 0.028(3)
O41 0.052(2) 0.077(3) 0.057(2) 0.023(2) 0.0117(19) 0.037(2)
C42 0.081(6) 0.142(8) 0.067(5) 0.044(5) 0.022(4) 0.045(6)
C43 0.146(11) 0.34(2) 0.093(8) 0.105(12) 0.049(8) 0.146(14)
C44 0.152(11) 0.220(16) 0.150(11) 0.114(11) 0.016(9) 0.121(12)
C45 0.064(5) 0.107(6) 0.093(6) 0.023(5) -0.002(4) 0.056(5)
C51 0.044(3) 0.094(5) 0.053(3) -0.017(3) 0.005(3) 0.024(3)
C52 0.042(3) 0.097(5) 0.059(4) -0.026(3) 0.001(3) 0.035(3)
C53 0.047(3) 0.084(5) 0.057(4) -0.017(3) 0.001(3) 0.028(3)
C101 0.047(3) 0.045(3) 0.055(3) 0.021(2) 0.019(3) 0.018(2)
C102 0.040(3) 0.049(3) 0.074(4) 0.025(3) 0.004(3) 0.020(2)
C103 0.079(4) 0.044(3) 0.064(4) 0.008(3) 0.030(3) 0.032(3)
C201 0.050(3) 0.069(4) 0.032(3) 0.008(2) 0.009(2) 0.018(3)
C202 0.065(4) 0.048(3) 0.049(3) 0.023(2) 0.027(3) 0.032(3)
C203 0.039(3) 0.054(3) 0.046(3) 0.012(2) 0.020(2) 0.020(2)
C301 0.057(3) 0.059(3) 0.052(3) -0.001(3) 0.011(3) 0.038(3)
C302 0.054(3) 0.072(4) 0.053(3) 0.029(3) 0.017(3) 0.030(3)
C303 0.040(3) 0.057(3) 0.063(4) -0.006(3) -0.013(3) 0.027(3)
C401 0.038(3) 0.040(3) 0.047(3) 0.011(2) 0.011(2) 0.009(2)
C402 0.038(3) 0.050(3) 0.064(4) 0.018(3) 0.008(3) 0.019(2)
C403 0.069(4) 0.051(3) 0.042(3) 0.010(2) 0.029(3) 0.016(3)

loop_
_geom_bond_atom_site_label_1
_geom_bond_atom_site_label_2
_geom_bond_distance
_geom_bond_site_symmetry_2
_geom_bond_publ_flag
Dy C11 2.659(4) . ?
Dy B15 2.664(5) . ?
Dy B22 2.666(5) 2_666 ?
Dy B14 2.667(5) . ?
Dy C21 2.668(4) 2_666 ?
Dy B12 2.671(5) . ?
Dy B25 2.672(5) . ?
Dy C13 2.681(4) . ?
Dy C23 2.686(4) 2_666 ?
Dy B24 2.692(5) . ?
Dy B25 2.701(5) 2_666 ?
Dy B24 2.705(5) 2_666 ?
Na O41 2.365(4) . ?
Na N32 2.443(4) . ?
Na N31 2.508(5) . ?
Na B14 2.744(5) . ?
Na B15 2.751(5) . ?
Si11 C11 1.855(4) . ?
Si11 C102 1.866(6) . ?
Si11 C101 1.867(5) . ?
Si11 C103 1.871(6) . ?
Si12 C13 1.854(4) . ?
Si12 C202 1.870(5) . ?
Si12 C201 1.874(5) . ?
Si12 C203 1.877(5) . ?
Si21 C21 1.860(4) . ?
Si21 C302 1.863(6) . ?
Si21 C303 1.867(5) . ?
Si21 C301 1.872(5) . ?
Si22 C403 1.857(5) . ?
Si22 C23 1.862(4) . ?
Si22 C402 1.871(6) . ?
Si22 C401 1.874(5) . ?
C11 B12 1.566(6) . ?
C11 B15 1.579(6) . ?
C11 B16 1.722(6) . ?
B12 C13 1.558(6) . ?
B12 B16 1.783(7) . ?
C13 B14 1.588(6) . ?
C13 B16 1.708(6) . ?
B14 B15 1.672(7) . ?
B14 B16 1.778(7) . ?
B15 B16 1.781(7) . ?
C21 B22 1.567(6) . ?
C21 B25 1.574(6) . ?
C21 B26 1.719(6) . ?
C21 Dy 2.668(4) 2_666 ?
B22 C23 1.562(6) . ?
B22 B26 1.786(7) . ?
B22 Dy 2.666(5) 2_666 ?
C23 B24 1.562(6) . ?
C23 B26 1.715(6) . ?
C23 Dy 2.686(4) 2_666 ?
B24 B25 1.662(6) . ?
B24 B26 1.780(7) . ?
B24 Dy 2.705(5) 2_666 ?
B25 B26 1.783(7) . ?
B25 Dy 2.701(5) 2_666 ?
N31 C31 1.463(6) . ?
N31 C33 1.465(7) . ?
N31 C34 1.467(7) . ?
C31 C32 1.516(7) . ?
N32 C32 1.461(6) . ?
N32 C36 1.463(7) . ?
N32 C35 1.467(7) . ?
O41 C45 1.418(8) . ?
O41 C42 1.436(9) . ?
C42 C43 1.460(13) . ?
C43 C44 1.485(18) . ?
C44 C45 1.500(14) . ?
C51 C52 1.369(11) . ?
C51 C53 1.385(9) 2_455 ?
C52 C53 1.378(10) . ?
C53 C51 1.385(9) 2_455 ?
